data_2240047
loop_
_publ_author_name
'Kote, Santosh R.'
'Thopate, Shankar R.'
'Gupta, Sushil K.'
'Butcher, Ray J.'

_publ_section_title
;
 Crystal structure of
 (5<i>R</i>)-5-[(1<i>S</i>)-1,2-dihydroxyethyl]-4-methoxy-3-phenyl-2,5-dihydrofuran-2-one
;
_journal_coeditor_code LH5729
_journal_issue 10
_journal_name_full 'Acta Crystallographica Section E'
_journal_page_first o1141
_journal_page_last o1142
_journal_paper_doi 10.1107/S1600536814021370
_journal_volume 70
_journal_year 2014
_chemical_formula_iupac 'C13 H14 O5'
_chemical_formula_moiety 'C13 H14 O5'
_chemical_formula_sum 'C13 H14 O5'
_chemical_formula_weight 250.24
_chemical_name_systematic (5<i>R</i>)-5-[(1<i>S</i>)-1,2-dihydroxyethyl]-4-methoxy-3-phenyl-2,5-dihydrofuran-2-one
_space_group_crystal_system monoclinic
_space_group_IT_number 4
_space_group_name_Hall 'P 2yb'
_space_group_name_H-M_alt 'P 1 21 1'
_symmetry_space_group_name_Hall 'P 2yb'
_symmetry_space_group_name_H-M 'P 1 21 1'
_atom_sites_solution_hydrogens geom
_atom_sites_solution_primary direct
_atom_sites_solution_secondary difmap
_cell_angle_alpha 90
_cell_angle_beta 93.268(6)
_cell_angle_gamma 90
_cell_formula_units_Z 2
_cell_length_a 7.5110(5)
_cell_length_b 4.9298(3)
_cell_length_c 16.6625(16)
_cell_measurement_reflns_used 613
_cell_measurement_temperature 293(2)
_cell_measurement_theta_max 28.4124
_cell_measurement_theta_min 3.5457
_cell_volume 615.97(8)
_computing_cell_refinement
;
CrysAlisPro (Agilent, 2011)
;
_computing_data_collection
;
CrysAlisPro (Agilent, 2011)
;
_computing_data_reduction
;
CrysAlisPro (Agilent, 2011)
;
_computing_molecular_graphics
;
SHELXTL (Sheldrick, 2008)
;
_computing_publication_material
;
SHELXTL (Sheldrick, 2008)
;
_computing_structure_refinement
;
SHELXL2014/6 (Sheldrick, 2008)
;
_computing_structure_solution
;
SHELXS97 (Sheldrick, 2008)
;
_diffrn_ambient_temperature 293(2)
_diffrn_detector_area_resol_mean 10.5081
_diffrn_measured_fraction_theta_full 0.974
_diffrn_measured_fraction_theta_max 0.996
_diffrn_measurement_device_type 'Agilent Xcalibur, Ruby, Gemini'
_diffrn_measurement_method '\w scans'
_diffrn_radiation_monochromator graphite
_diffrn_radiation_type MoK\a
_diffrn_radiation_wavelength 0.71073
_diffrn_reflns_av_R_equivalents 0.034
_diffrn_reflns_limit_h_max 9
_diffrn_reflns_limit_h_min -9
_diffrn_reflns_limit_k_max 5
_diffrn_reflns_limit_k_min 0
_diffrn_reflns_limit_l_max 19
_diffrn_reflns_limit_l_min 0
_diffrn_reflns_number 8346
_diffrn_reflns_theta_full 25.500
_diffrn_reflns_theta_max 25.246
_diffrn_reflns_theta_min 3.553
_exptl_absorpt_coefficient_mu 0.104
_exptl_absorpt_correction_T_max 1.00000
_exptl_absorpt_correction_T_min 0.71358
_exptl_absorpt_correction_type multi-scan
_exptl_absorpt_process_details
;
(CrysAlis Pro; Agilent, 2011)
;
_exptl_crystal_colour colorless
_exptl_crystal_density_diffrn 1.349
_exptl_crystal_density_method 'not measured'
_exptl_crystal_description plate
_exptl_crystal_F_000 264
_exptl_crystal_size_max .4
_exptl_crystal_size_mid .3
_exptl_crystal_size_min .08
_refine_diff_density_max 0.129
_refine_diff_density_min -0.148
_refine_ls_extinction_method none
_refine_ls_goodness_of_fit_ref 1.052
_refine_ls_hydrogen_treatment constr
_refine_ls_matrix_type full
_refine_ls_number_parameters 166
_refine_ls_number_reflns 1243
_refine_ls_number_restraints 1
_refine_ls_restrained_S_all 1.051
_refine_ls_R_factor_all 0.1409
_refine_ls_R_factor_gt 0.0592
_refine_ls_shift/su_max 0.000
_refine_ls_shift/su_mean 0.000
_refine_ls_structure_factor_coef Fsqd
_refine_ls_weighting_details 'w=1/[\s^2^(Fo^2^)+(0.0390P)^2^] where P=(Fo^2^+2Fc^2^)/3'
_refine_ls_weighting_scheme calc
_refine_ls_wR_factor_gt 0.0976
_refine_ls_wR_factor_ref 0.1263
_reflns_number_gt 655
_reflns_number_total 1243
_reflns_threshold_expression I>2\s(I)
_cod_data_source_file lh5729sup1.cif
_cod_data_source_block I
_cod_database_code 2240047
_cod_database_fobs_code 2240047
_shelx_space_group_comment
;
The symmetry employed for this shelxl refinement is uniquely defined
by the following loop, which should always be used as a source of
symmetry information in preference to the above space-group names.
They are only intended as comments.
;
_shelxl_version_number 2014/6

loop_
_space_group_symop_operation_xyz
'x, y, z'
'-x, y+1/2, -z'

loop_
_atom_site_type_symbol
_atom_site_label
_atom_site_fract_x
_atom_site_fract_y
_atom_site_fract_z
_atom_site_U_iso_or_equiv
_atom_site_adp_type
_atom_site_calc_flag
_atom_site_occupancy
O O1 1.1330(5) 0.1548(13) 0.2979(3) 0.0999(17) Uani d 1
O O2 0.9642(4) 0.4569(9) 0.3574(3) 0.0705(13) Uani d 1
O O3 0.5525(5) 0.4727(10) 0.2375(3) 0.0830(14) Uani d 1
O O4 0.6722(4) 0.1838(8) 0.4222(3) 0.0727(13) Uani d 1
H H4 0.5683 0.1386 0.4272 0.109 Uiso calc 1
O O5 0.6695(4) 0.5242(11) 0.5641(2) 0.0776(14) Uani d 1
H H5 0.7173 0.5875 0.6054 0.116 Uiso calc 1
C C1 0.8238(8) 0.0846(12) 0.1705(4) 0.0609(16) Uani d 1
C C2 0.6797(10) 0.0982(15) 0.1143(5) 0.090(2) Uani d 1
H H2A 0.5888 0.2215 0.1225 0.108 Uiso calc 1
C C3 0.6670(12) -0.0633(19) 0.0476(5) 0.107(3) Uani d 1
H H3A 0.5686 -0.0482 0.0114 0.128 Uiso calc 1
C C4 0.7970(13) -0.2454(16) 0.0338(5) 0.098(3) Uani d 1
H H4A 0.7883 -0.3561 -0.0114 0.117 Uiso calc 1
C C5 0.9404(11) -0.2637(16) 0.0873(6) 0.100(3) Uani d 1
H H5A 1.0301 -0.3882 0.0783 0.120 Uiso calc 1
C C6 0.9552(9) -0.1003(15) 0.1549(5) 0.085(2) Uani d 1
H H6A 1.0551 -0.1154 0.1903 0.102 Uiso calc 1
C C7 0.8339(7) 0.2571(12) 0.2420(4) 0.0565(17) Uani d 1
C C8 0.9895(8) 0.2716(15) 0.2967(4) 0.071(2) Uani d 1
C C9 0.7819(6) 0.5560(13) 0.3479(4) 0.0609(16) Uani d 1
H H9 0.7814 0.7541 0.3428 0.073 Uiso calc 1
C C10 0.7144(7) 0.4319(12) 0.2723(4) 0.0602(17) Uani d 1
C C11 0.6847(7) 0.4704(14) 0.4227(4) 0.0584(16) Uani d 1
H H11A 0.5640 0.5469 0.4189 0.070 Uiso calc 1
C C12 0.7805(7) 0.5703(14) 0.4989(4) 0.0681(18) Uani d 1
H H12A 0.8925 0.4742 0.5081 0.082 Uiso calc 1
H H12B 0.8061 0.7624 0.4944 0.082 Uiso calc 1
C C13 0.4443(8) 0.6955(16) 0.2630(4) 0.094(2) Uani d 1
H H13A 0.3670 0.7554 0.2186 0.142 Uiso calc 1
H H13B 0.5201 0.8424 0.2812 0.142 Uiso calc 1
H H13C 0.3739 0.6366 0.3060 0.142 Uiso calc 1

loop_
_atom_site_aniso_label
_atom_site_aniso_U_11
_atom_site_aniso_U_22
_atom_site_aniso_U_33
_atom_site_aniso_U_12
_atom_site_aniso_U_13
_atom_site_aniso_U_23
O1 0.061(2) 0.158(5) 0.081(4) 0.027(3) 0.005(2) 0.004(3)
O2 0.054(2) 0.090(3) 0.068(3) -0.011(2) 0.003(2) 0.000(3)
O3 0.071(2) 0.092(3) 0.083(4) 0.024(3) -0.018(2) -0.017(3)
O4 0.066(2) 0.060(3) 0.094(4) -0.006(2) 0.016(2) 0.002(2)
O5 0.060(2) 0.113(4) 0.061(3) 0.005(2) 0.011(2) 0.006(3)
C1 0.069(4) 0.056(4) 0.058(5) 0.000(3) 0.007(4) 0.001(4)
C2 0.109(5) 0.084(6) 0.077(6) 0.017(5) 0.000(5) -0.015(5)
C3 0.125(6) 0.104(7) 0.090(7) 0.010(6) -0.008(5) -0.019(6)
C4 0.148(7) 0.077(6) 0.070(7) -0.009(6) 0.025(6) -0.011(5)
C5 0.110(6) 0.086(6) 0.107(8) 0.013(5) 0.039(6) -0.014(6)
C6 0.079(4) 0.087(6) 0.091(6) 0.014(4) 0.015(4) -0.005(5)
C7 0.053(3) 0.056(4) 0.061(5) 0.001(3) 0.007(3) 0.007(4)
C8 0.063(4) 0.087(6) 0.064(5) -0.003(4) 0.012(4) 0.004(4)
C9 0.056(3) 0.058(4) 0.068(5) -0.002(3) -0.001(3) 0.006(4)
C10 0.054(3) 0.062(4) 0.063(5) -0.004(4) -0.002(3) 0.006(4)
C11 0.051(3) 0.056(4) 0.068(5) -0.005(3) 0.007(3) 0.002(4)
C12 0.061(3) 0.077(4) 0.066(5) -0.009(3) 0.007(3) -0.002(4)
C13 0.077(4) 0.097(6) 0.109(7) 0.025(5) 0.001(4) -0.004(5)

loop_
_atom_type_symbol
_atom_type_description
_atom_type_scat_dispersion_real
_atom_type_scat_dispersion_imag
_atom_type_scat_source
C C 0.0033 0.0016 'International Tables Vol C Tables 4.2.6.8 and 6.1.1.4'
H H 0.0000 0.0000 'International Tables Vol C Tables 4.2.6.8 and 6.1.1.4'
O O 0.0106 0.0060 'International Tables Vol C Tables 4.2.6.8 and 6.1.1.4'

loop_
_geom_angle_atom_site_label_1
_geom_angle_atom_site_label_2
_geom_angle_atom_site_label_3
_geom_angle
C8 O2 C9 108.0(5)
C10 O3 C13 120.1(5)
C11 O4 H4 109.5
C12 O5 H5 109.5
C6 C1 C2 116.3(6)
C6 C1 C7 122.3(6)
C2 C1 C7 121.5(6)
C3 C2 C1 122.3(7)
C3 C2 H2A 118.8
C1 C2 H2A 118.8
C4 C3 C2 120.4(8)
C4 C3 H3A 119.8
C2 C3 H3A 119.8
C3 C4 C5 118.9(8)
C3 C4 H4A 120.5
C5 C4 H4A 120.5
C4 C5 C6 121.2(7)
C4 C5 H5A 119.4
C6 C5 H5A 119.4
C1 C6 C5 120.8(7)
C1 C6 H6A 119.6
C5 C6 H6A 119.6
C10 C7 C8 105.2(6)
C10 C7 C1 131.7(6)
C8 C7 C1 123.1(6)
O1 C8 O2 117.1(6)
O1 C8 C7 132.0(7)
O2 C8 C7 110.8(5)
O2 C9 C10 103.4(5)
O2 C9 C11 107.8(5)
C10 C9 C11 115.1(5)
O2 C9 H9 110.1
C10 C9 H9 110.1
C11 C9 H9 110.1
O3 C10 C7 122.6(6)
O3 C10 C9 125.1(5)
C7 C10 C9 112.3(5)
O4 C11 C12 111.0(5)
O4 C11 C9 107.7(5)
C12 C11 C9 111.5(5)
O4 C11 H11A 108.8
C12 C11 H11A 108.8
C9 C11 H11A 108.8
O5 C12 C11 108.6(4)
O5 C12 H12A 110.0
C11 C12 H12A 110.0
O5 C12 H12B 110.0
C11 C12 H12B 110.0
H12A C12 H12B 108.4
O3 C13 H13A 109.5
O3 C13 H13B 109.5
H13A C13 H13B 109.5
O3 C13 H13C 109.5
H13A C13 H13C 109.5
H13B C13 H13C 109.5

loop_
_geom_bond_atom_site_label_1
_geom_bond_atom_site_label_2
_geom_bond_distance
O1 C8 1.221(7)
O2 C8 1.384(8)
O2 C9 1.454(6)
O3 C10 1.332(6)
O3 C13 1.445(7)
O4 C11 1.416(7)
O4 H4 0.8200
O5 C12 1.424(6)
O5 H5 0.8200
C1 C6 1.379(8)
C1 C2 1.392(8)
C1 C7 1.462(8)
C2 C3 1.367(10)
C2 H2A 0.9300
C3 C4 1.355(10)
C3 H3A 0.9300
C4 C5 1.362(9)
C4 H4A 0.9300
C5 C6 1.384(10)
C5 H5A 0.9300
C6 H6A 0.9300
C7 C10 1.362(7)
C7 C8 1.442(8)
C9 C10 1.464(8)
C9 C11 1.539(7)
C9 H9 0.9800
C11 C12 1.507(8)
C11 H11A 0.9800
C12 H12A 0.9700
C12 H12B 0.9700
C13 H13A 0.9600
C13 H13B 0.9600
C13 H13C 0.9600

loop_
_geom_hbond_atom_site_label_D
_geom_hbond_atom_site_label_H
_geom_hbond_atom_site_label_A
_geom_hbond_site_symmetry_A
_geom_hbond_distance_DH
_geom_hbond_distance_HA
_geom_hbond_distance_DA
_geom_hbond_angle_DHA
O4 H4 O5 2_646 0.82 1.89 2.707(5) 177.9
O5 H5 O1 2_756 0.82 1.94 2.741(6) 165.4
C12 H12B O4 1_565 0.97 2.58 3.365(8) 138.5

loop_
_geom_torsion_atom_site_label_1
_geom_torsion_atom_site_label_2
_geom_torsion_atom_site_label_3
_geom_torsion_atom_site_label_4
_geom_torsion
C6 C1 C2 C3 0.5(10)
C7 C1 C2 C3 -179.3(6)
C1 C2 C3 C4 0.1(12)
C2 C3 C4 C5 -0.3(12)
C3 C4 C5 C6 0.0(12)
C2 C1 C6 C5 -0.8(9)
C7 C1 C6 C5 179.0(6)
C4 C5 C6 C1 0.6(11)
C6 C1 C7 C10 -173.2(6)
C2 C1 C7 C10 6.6(9)
C6 C1 C7 C8 7.5(8)
C2 C1 C7 C8 -172.7(6)
C9 O2 C8 O1 -175.9(5)
C9 O2 C8 C7 4.6(6)
C10 C7 C8 O1 179.2(7)
C1 C7 C8 O1 -1.4(10)
C10 C7 C8 O2 -1.4(6)
C1 C7 C8 O2 178.1(5)
C8 O2 C9 C10 -5.6(6)
C8 O2 C9 C11 116.8(5)
C13 O3 C10 C7 -168.3(5)
C13 O3 C10 C9 14.6(8)
C8 C7 C10 O3 -179.8(5)
C1 C7 C10 O3 0.7(9)
C8 C7 C10 C9 -2.4(6)
C1 C7 C10 C9 178.2(5)
O2 C9 C10 O3 -177.6(5)
C11 C9 C10 O3 65.0(8)
O2 C9 C10 C7 5.0(6)
C11 C9 C10 C7 -112.4(6)
O2 C9 C11 O4 -66.2(6)
C10 C9 C11 O4 48.7(6)
O2 C9 C11 C12 55.9(7)
C10 C9 C11 C12 170.7(5)
O4 C11 C12 O5 -69.4(6)
C9 C11 C12 O5 170.5(6)
